data_1549470
loop_
_publ_author_name
'Stefano Canossa'
'Giovanni Predieri'
'Claudia Graiff'

_publ_section_title
;
 Mild Synthesis and Structural Characterization of a Novel Vanadyl
 Selenite-Hydrogen Selenite Phase, Na[VO(SeO3)(HSeO3)].1,5H2O
;
_journal_name_full Crystals
_journal_page_first 215
_journal_paper_doi 10.3390/cryst8050215
_journal_volume 8
_journal_year 2018
_chemical_formula_moiety 'H3 Na O8 Se2 V'
_chemical_formula_sum 'H3 Na O8 Se2 V'
_chemical_formula_weight 362.87
_chemical_name_systematic 'Sodium vanadyl selenite hydrogenselenite '
_space_group_crystal_system monoclinic
_space_group_IT_number 15
_space_group_name_Hall '-C 2yc'
_space_group_name_H-M_alt 'C 1 2/c 1'
_symmetry_space_group_name_Hall '-C 2yc'
_symmetry_space_group_name_H-M 'C 1 2/c 1'
_atom_sites_solution_hydrogens difmap
_atom_sites_solution_primary dual
_cell_angle_alpha 90
_cell_angle_beta 111.6120(10)
_cell_angle_gamma 90
_cell_formula_units_Z 8
_cell_length_a 18.5779(16)
_cell_length_b 7.5662(7)
_cell_length_c 12.5844(11)
_cell_measurement_reflns_used 859
_cell_measurement_temperature 298
_cell_measurement_theta_max 26
_cell_measurement_theta_min 4
_cell_volume 1644.6(3)
_computing_molecular_graphics 'Olex2 (Dolomanov et al., 2009)'
_computing_publication_material 'Olex2 (Dolomanov et al., 2009)'
_computing_structure_refinement 'ShelXL (Sheldrick, 2015)'
_computing_structure_solution 'ShelXT (Sheldrick, 2015)'
_diffrn_ambient_temperature 298
_diffrn_measured_fraction_theta_full 0.999
_diffrn_measured_fraction_theta_max 0.999
_diffrn_measurement_device_type 'Bruker APEX2'
_diffrn_radiation_type MoK\a
_diffrn_radiation_wavelength 0.71073
_diffrn_reflns_av_R_equivalents 0.0618
_diffrn_reflns_av_unetI/netI 0.0429
_diffrn_reflns_Laue_measured_fraction_full 0.999
_diffrn_reflns_Laue_measured_fraction_max 0.999
_diffrn_reflns_limit_h_max 23
_diffrn_reflns_limit_h_min -23
_diffrn_reflns_limit_k_max 9
_diffrn_reflns_limit_k_min -9
_diffrn_reflns_limit_l_max 15
_diffrn_reflns_limit_l_min -15
_diffrn_reflns_number 9710
_diffrn_reflns_point_group_measured_fraction_full 0.999
_diffrn_reflns_point_group_measured_fraction_max 0.999
_diffrn_reflns_theta_full 25.242
_diffrn_reflns_theta_max 26.370
_diffrn_reflns_theta_min 2.358
_exptl_absorpt_coefficient_mu 10.117
_exptl_absorpt_correction_T_max 0.692
_exptl_absorpt_correction_T_min 0.620
_exptl_absorpt_correction_type multi-scan
_exptl_crystal_colour 'dark green'
_exptl_crystal_colour_lustre .
_exptl_crystal_colour_modifier dark
_exptl_crystal_colour_primary green
_exptl_crystal_density_diffrn 2.931
_exptl_crystal_description block
_exptl_crystal_F_000 1352
_exptl_crystal_preparation metathesis
_exptl_crystal_recrystallization_method 'slow solvent evaporation'
_exptl_crystal_size_max 0.5
_exptl_crystal_size_mid 0.5
_exptl_crystal_size_min 0.3
_refine_diff_density_max 1.548
_refine_diff_density_min -0.901
_refine_diff_density_rms 0.171
_refine_ls_extinction_coef .
_refine_ls_extinction_method none
_refine_ls_goodness_of_fit_ref 1.068
_refine_ls_hydrogen_treatment mixed
_refine_ls_matrix_type full
_refine_ls_number_parameters 118
_refine_ls_number_reflns 1697
_refine_ls_number_restraints 19
_refine_ls_restrained_S_all 1.185
_refine_ls_R_factor_all 0.0489
_refine_ls_R_factor_gt 0.0377
_refine_ls_shift/su_max 0.001
_refine_ls_shift/su_mean 0.000
_refine_ls_structure_factor_coef Fsqd
_refine_ls_weighting_details 'w=1/[\s^2^(Fo^2^)+(0.0488P)^2^+11.4303P] where P=(Fo^2^+2Fc^2^)/3'
_refine_ls_weighting_scheme calc
_refine_ls_wR_factor_gt 0.0969
_refine_ls_wR_factor_ref 0.1018
_reflns_Friedel_coverage 0.000
_reflns_Friedel_fraction_full .
_reflns_Friedel_fraction_max .
_reflns_number_gt 1365
_reflns_number_total 1697
_reflns_threshold_expression 'I > 2\s(I)'
_cod_data_source_file Crystals-2018-8-215.cif
_cod_data_source_block NaSeHSeVO
_cod_database_code 1549470
_shelx_space_group_comment
;
The symmetry employed for this shelxl refinement is uniquely defined
by the following loop, which should always be used as a source of
symmetry information in preference to the above space-group names.
They are only intended as comments.
;
_shelx_estimated_absorpt_t_max 0.151
_shelx_estimated_absorpt_t_min 0.081

loop_
_space_group_symop_operation_xyz
'x, y, z'
'-x, y, -z+1/2'
'x+1/2, y+1/2, z'
'-x+1/2, y+1/2, -z+1/2'
'-x, -y, -z'
'x, -y, z-1/2'
'-x+1/2, -y+1/2, -z'
'x+1/2, -y+1/2, z-1/2'

loop_
_atom_site_label
_atom_site_type_symbol
_atom_site_fract_x
_atom_site_fract_y
_atom_site_fract_z
_atom_site_U_iso_or_equiv
_atom_site_adp_type
_atom_site_occupancy
_atom_site_site_symmetry_order
_atom_site_calc_flag
_atom_site_refinement_flags_posn
_atom_site_refinement_flags_adp
_atom_site_refinement_flags_occupancy
_atom_site_disorder_assembly
_atom_site_disorder_group
Se1 Se 0.57541(3) 0.47451(8) 0.43450(5) 0.01799(18) Uani 1 1 d D . . . .
Se2 Se 0.77230(4) 0.70813(10) 0.70728(5) 0.0260(2) Uani 1 1 d . . . . .
V1 V 0.60899(6) 0.54478(14) 0.70052(8) 0.0179(3) Uani 1 1 d . . . . .
O2 O 0.5113(2) 0.4161(6) 0.6142(3) 0.0209(9) Uani 1 1 d D U . . .
O6 O 0.6223(2) 0.5977(6) 0.5527(3) 0.0222(10) Uani 1 1 d . . . . .
O3 O 0.6186(2) 0.4381(6) 0.8490(4) 0.0240(10) Uani 1 1 d . . . . .
O4 O 0.6529(2) 0.2800(6) 0.6816(4) 0.0267(10) Uani 1 1 d . . . . .
O5 O 0.7207(2) 0.6056(7) 0.7748(4) 0.0307(11) Uani 1 1 d . . . . .
O1 O 0.5704(3) 0.7276(6) 0.7133(4) 0.0299(11) Uani 1 1 d . . . . .
O7 O 0.8180 0.5224 0.6768 0.0565(17) Uani 1 1 d . U . . .
H7 H 0.8017 0.4348 0.7054 0.11(2) Uiso 1 1 d . U . . .
Na1A Na 0.9545(5) 0.5695(11) 0.8518(7) 0.0809(19) Uani 0.592(7) 1 d . U P A 1
O8 O 0.9118(5) 0.4734(11) 0.9989(7) 0.093(3) Uani 1 1 d . . . A 1
H8A H 0.8919 0.3654 0.9842 0.139 Uiso 1 1 d GR . . A 1
H8B H 0.8718 0.5367 1.0005 0.139 Uiso 1 1 d GR . . A 1
Na1B Na 0.9871(7) 0.5784(15) 0.7784(10) 0.0813(19) Uani 0.408(7) 1 d . U P A .

loop_
_atom_site_aniso_label
_atom_site_aniso_U_11
_atom_site_aniso_U_22
_atom_site_aniso_U_33
_atom_site_aniso_U_23
_atom_site_aniso_U_13
_atom_site_aniso_U_12
Se1 0.0123(3) 0.0270(4) 0.0145(3) -0.0005(2) 0.0047(2) -0.0003(2)
Se2 0.0195(3) 0.0348(4) 0.0231(4) 0.0010(3) 0.0072(3) -0.0054(3)
V1 0.0114(5) 0.0292(6) 0.0132(5) -0.0014(4) 0.0046(4) -0.0022(4)
O2 0.0051(18) 0.032(3) 0.021(2) -0.0021(19) -0.0004(16) -0.0013(18)
O6 0.014(2) 0.034(3) 0.016(2) -0.0011(19) 0.0025(17) -0.0088(19)
O3 0.016(2) 0.039(3) 0.020(2) 0.000(2) 0.0097(18) 0.002(2)
O4 0.017(2) 0.036(3) 0.022(2) -0.002(2) 0.0024(18) 0.008(2)
O5 0.022(2) 0.047(3) 0.023(2) 0.003(2) 0.008(2) -0.010(2)
O1 0.025(2) 0.032(3) 0.035(3) -0.007(2) 0.013(2) 0.002(2)
O7 0.046(4) 0.049(4) 0.082(5) -0.014(3) 0.033(3) -0.001(3)
Na1A 0.078(4) 0.086(4) 0.083(5) 0.010(4) 0.034(3) 0.015(4)
O8 0.117(7) 0.067(5) 0.069(5) -0.004(4) 0.005(5) 0.002(5)
Na1B 0.078(4) 0.086(4) 0.083(5) 0.010(4) 0.035(3) 0.014(4)

loop_
_atom_type_symbol
_atom_type_description
_atom_type_scat_dispersion_real
_atom_type_scat_dispersion_imag
_atom_type_scat_source
H H 0.0000 0.0000 'International Tables Vol C Tables 4.2.6.8 and 6.1.1.4'
Na Na 0.0362 0.0249 'International Tables Vol C Tables 4.2.6.8 and 6.1.1.4'
O O 0.0106 0.0060 'International Tables Vol C Tables 4.2.6.8 and 6.1.1.4'
Se Se -0.0929 2.2259 'International Tables Vol C Tables 4.2.6.8 and 6.1.1.4'
V V 0.3005 0.5294 'International Tables Vol C Tables 4.2.6.8 and 6.1.1.4'

loop_
_geom_angle_atom_site_label_1
_geom_angle_atom_site_label_2
_geom_angle_atom_site_label_3
_geom_angle
_geom_angle_site_symmetry_1
_geom_angle_site_symmetry_3
O6 Se1 O2 99.2(2) . 5_666
O3 Se1 O2 100.8(2) 6_565 5_666
O3 Se1 O6 97.6(2) 6_565 .
O4 Se2 O5 100.4(2) 4_656 .
O4 Se2 O7 97.11(17) 4_656 .
O5 Se2 O7 98.78(18) . .
O2 V1 O6 89.43(17) . .
O2 V1 O4 78.25(17) . .
O6 V1 O4 84.53(18) . .
O3 V1 O2 93.60(18) . .
O3 V1 O6 163.10(18) . .
O3 V1 O4 79.83(17) . .
O3 V1 O5 86.26(18) . .
O5 V1 O2 162.1(2) . .
O5 V1 O6 85.80(17) . .
O5 V1 O4 84.13(19) . .
O1 V1 O2 97.2(2) . .
O1 V1 O6 97.7(2) . .
O1 V1 O3 98.4(2) . .
O1 V1 O4 175.0(2) . .
O1 V1 O5 100.5(2) . .
Se1 O2 V1 120.5(2) 5_666 .
Se1 O2 Na1A 131.5(3) 5_666 4_646
Se1 O2 Na1B 116.2(3) 5_666 4_646
V1 O2 Na1A 106.0(2) . 4_646
V1 O2 Na1B 109.1(3) . 4_646
Na1A O2 Na1B 26.2(2) 4_646 4_646
Se1 O6 V1 120.3(2) . .
Se1 O3 V1 122.7(3) 6_566 .
Se2 O4 V1 115.8(2) 4_646 .
Se2 O4 Na1A 107.8(3) 4_646 4_646
V1 O4 Na1A 107.2(3) . 4_646
Se2 O5 V1 123.9(2) . .
V1 O1 Na1A 146.5(3) . 4_656
V1 O1 Na1B 172.5(3) . 4_656
Na1A O1 Na1B 26.3(2) 4_656 4_656
Se2 O7 Na1A 95.81(17) . .
Se2 O7 Na1B 108.3(2) . .
Na1A O7 Na1B 25.6(2) . .
O2 Na1A O1 169.7(4) 4_656 4_646
O2 Na1A O7 110.7(3) 4_656 .
O4 Na1A O2 61.8(2) 4_656 4_656
O4 Na1A O1 122.0(4) 4_656 4_646
O4 Na1A O7 59.2(2) 4_656 .
O7 Na1A O1 67.8(2) . 4_646
O8 Na1A O2 107.4(4) . 4_656
O8 Na1A O4 81.3(3) . 4_656
O8 Na1A O1 82.8(3) . 4_646
O8 Na1A O7 96.4(3) . .
Na1B Na1A O2 86.5(4) 2_756 4_656
Na1B Na1A O4 115.4(5) 2_756 4_656
Na1B Na1A O1 83.3(4) 2_756 4_646
Na1B Na1A O7 88.3(4) 2_756 .
Na1B Na1A O8 162.4(6) 2_756 .
Na1A O8 Na1A 95.7(4) . 5_767
Na1A O8 Na1B 122.3(4) . 5_767
Na1A O8 Na1B 27.5(3) 5_767 5_767
O2 Na1B O7 98.9(3) 4_656 .
O1 Na1B O2 137.7(4) 4_646 4_656
O1 Na1B O7 62.2(3) 4_646 .
Na1A Na1B O2 116.0(5) 2_756 4_656
Na1A Na1B O1 106.3(5) 2_756 4_646
Na1A Na1B O7 113.4(5) 2_756 .
Na1B Na1B O2 114.3(4) 2_756 4_656
Na1B Na1B O1 108.0(4) 2_756 4_646
Na1B Na1B O7 113.9(15) 2_756 .
Na1B Na1B Na1A 1.7(4) 2_756 2_756

loop_
_geom_bond_atom_site_label_1
_geom_bond_atom_site_label_2
_geom_bond_distance
_geom_bond_site_symmetry_2
Se1 O2 1.712(4) 5_666
Se1 O6 1.698(4) .
Se1 O3 1.696(4) 6_565
Se2 O4 1.658(4) 4_656
Se2 O5 1.687(4) .
Se2 O7 1.7559(7) .
V1 O2 1.992(4) .
V1 O6 2.005(4) .
V1 O3 1.982(4) .
V1 O4 2.209(5) .
V1 O5 1.990(4) .
V1 O1 1.594(5) .
O2 Se1 1.712(4) 5_666
O2 Na1A 2.695(10) 4_646
O2 Na1B 2.886(12) 4_646
O3 Se1 1.696(4) 6_566
O4 Se2 1.658(4) 4_646
O4 Na1A 2.466(9) 4_646
O1 Na1A 2.701(10) 4_656
O1 Na1B 2.877(13) 4_656
O7 Na1A 2.700(8) .
O7 Na1B 2.953(12) .
Na1A O2 2.695(10) 4_656
Na1A O4 2.466(9) 4_656
Na1A O1 2.701(10) 4_646
Na1A O8 2.382(12) .
Na1A Na1B 2.274(14) 2_756
O8 Na1A 2.524(11) 5_767
O8 Na1B 2.767(14) 5_767
Na1B O2 2.886(12) 4_656
Na1B O1 2.877(13) 4_646
Na1B Na1A 2.274(14) 2_756
Na1B Na1B 1.00(2) 2_756
